data_1555968
loop_
_publ_author_name
'Zhang, Cheng'
'Huang, Jingjing'
'Qiu, Lihua'
'Xu, Xinfang'

_publ_section_title
;
 Thermally Induced [3 + 2] Cycloaddition of Alkynyl-Tethered Diazoamides:
 Synthetic and Mechanistic Insights.
;
_journal_issue 23
_journal_name_full 'Organic letters'
_journal_page_first 6208
_journal_page_last 6211
_journal_paper_doi 10.1021/acs.orglett.6b03288
_journal_volume 18
_journal_year 2016
_chemical_formula_moiety 'C24 H16 N2 O2'
_chemical_formula_sum 'C24 H16 N2 O2'
_chemical_formula_weight 364.39
_space_group_crystal_system triclinic
_space_group_IT_number 2
_space_group_name_Hall '-P 1'
_space_group_name_H-M_alt 'P -1'
_atom_sites_solution_hydrogens geom
_atom_sites_solution_primary direct
_audit_creation_date 2016-10-23
_audit_creation_method
;
Olex2 1.2-alpha
(compiled 2016.10.10 svn.r3347 for OlexSys, GUI svn.r5252)
;
_cell_angle_alpha 77.086(3)
_cell_angle_beta 77.386(4)
_cell_angle_gamma 87.983(4)
_cell_formula_units_Z 2
_cell_length_a 7.1492(4)
_cell_length_b 10.4607(5)
_cell_length_c 12.1607(6)
_cell_measurement_reflns_used 3688
_cell_measurement_temperature 296
_cell_measurement_theta_max 24.829
_cell_measurement_theta_min 2.352
_cell_volume 864.96(8)
_computing_cell_refinement 'SAINT v8.34A (Bruker, 2013)'
_computing_data_reduction 'SAINT v8.34A (Bruker, 2013)'
_computing_molecular_graphics 'Olex2 (Dolomanov et al., 2009)'
_computing_publication_material 'Olex2 (Dolomanov et al., 2009)'
_computing_structure_refinement 'ShelXL (Sheldrick, 2015)'
_computing_structure_solution 'ShelXS (Sheldrick, 2008)'
_diffrn_ambient_temperature 296.15
_diffrn_measured_fraction_theta_full 0.999
_diffrn_measured_fraction_theta_max 0.996
_diffrn_measurement_device_type 'Bruker APEX-II CCD'
_diffrn_measurement_method '\f and \w scans'
_diffrn_radiation_type MoK\a
_diffrn_radiation_wavelength 0.71073
_diffrn_reflns_av_R_equivalents 0.0703
_diffrn_reflns_av_unetI/netI 0.0665
_diffrn_reflns_Laue_measured_fraction_full 0.999
_diffrn_reflns_Laue_measured_fraction_max 0.996
_diffrn_reflns_limit_h_max 8
_diffrn_reflns_limit_h_min -8
_diffrn_reflns_limit_k_max 12
_diffrn_reflns_limit_k_min -12
_diffrn_reflns_limit_l_max 14
_diffrn_reflns_limit_l_min -14
_diffrn_reflns_number 9868
_diffrn_reflns_point_group_measured_fraction_full 0.999
_diffrn_reflns_point_group_measured_fraction_max 0.996
_diffrn_reflns_theta_full 25.242
_diffrn_reflns_theta_max 25.426
_diffrn_reflns_theta_min 2.352
_diffrn_standards_number 0
_exptl_absorpt_coefficient_mu 0.090
_exptl_absorpt_correction_type none
_exptl_crystal_colour 'clear light colourless'
_exptl_crystal_colour_lustre clear
_exptl_crystal_colour_modifier light
_exptl_crystal_colour_primary colourless
_exptl_crystal_density_diffrn 1.399
_exptl_crystal_description block
_exptl_crystal_F_000 380
_exptl_crystal_size_max 0.33
_exptl_crystal_size_mid 0.23
_exptl_crystal_size_min 0.17
_refine_diff_density_max 0.261
_refine_diff_density_min -0.398
_refine_diff_density_rms 0.108
_refine_ls_extinction_method none
_refine_ls_goodness_of_fit_ref 1.041
_refine_ls_hydrogen_treatment constr
_refine_ls_matrix_type full
_refine_ls_number_parameters 253
_refine_ls_number_reflns 3193
_refine_ls_number_restraints 0
_refine_ls_restrained_S_all 1.041
_refine_ls_R_factor_all 0.1142
_refine_ls_R_factor_gt 0.0535
_refine_ls_shift/su_max 0.000
_refine_ls_shift/su_mean 0.000
_refine_ls_structure_factor_coef Fsqd
_refine_ls_weighting_details 'w=1/[\s^2^(Fo^2^)+(0.0747P)^2^] where P=(Fo^2^+2Fc^2^)/3'
_refine_ls_weighting_scheme calc
_refine_ls_wR_factor_gt 0.1162
_refine_ls_wR_factor_ref 0.1524
_reflns_Friedel_coverage 0.000
_reflns_number_gt 1881
_reflns_number_total 3193
_reflns_threshold_expression 'I > 2\s(I)'
_cod_data_source_file ol6b03288_si_002.cif
_cod_data_source_block b160325a_0m_a
_cod_database_code 1555968
_shelx_space_group_comment
;
The symmetry employed for this shelxl refinement is uniquely defined
by the following loop, which should always be used as a source of
symmetry information in preference to the above space-group names.
They are only intended as comments.
;
_shelx_estimated_absorpt_t_max 0.985
_shelx_estimated_absorpt_t_min 0.971
_olex2_refinement_description
;
1. Fixed Uiso
 At 1.2 times of:
  All C(H) groups, All C(H,H) groups
2.a Secondary CH2 refined with riding coordinates:
 C18(H18A,H18B)
2.b Aromatic/amide H refined with riding coordinates:
 C1(H1), C2(H2), C3(H3), C4(H4), C9(H9), C10(H10), C11(H11), C12(H12),
 C13(H13), C20(H20), C21(H21), C22(H22), C23(H23), C24(H24)
;
_shelx_shelxl_version_number 2014/7
_olex2_submission_special_instructions 'No special instructions were received'

loop_
_space_group_symop_operation_xyz
'x, y, z'
'-x, -y, -z'

loop_
_atom_site_label
_atom_site_type_symbol
_atom_site_fract_x
_atom_site_fract_y
_atom_site_fract_z
_atom_site_U_iso_or_equiv
_atom_site_adp_type
_atom_site_occupancy
_atom_site_site_symmetry_order
_atom_site_calc_flag
_atom_site_refinement_flags_posn
O1 O 0.1498(3) 0.91813(15) 0.91210(14) 0.0441(5) Uani 1 1 d .
O2 O 0.2066(3) 0.60271(17) 1.13029(16) 0.0580(6) Uani 1 1 d .
N1 N 0.2118(3) 0.81883(18) 0.76183(17) 0.0372(5) Uani 1 1 d .
N2 N 0.2618(3) 0.46141(19) 1.00351(17) 0.0406(5) Uani 1 1 d .
C1 C 0.1374(4) 1.0180(2) 0.6115(2) 0.0438(7) Uani 1 1 d .
H1 H 0.1629 0.9809 0.5472 0.053 Uiso 1 1 calc R
C2 C 0.0723(4) 1.1454(2) 0.6051(2) 0.0496(7) Uani 1 1 d .
H2 H 0.0525 1.1943 0.5348 0.060 Uiso 1 1 calc R
C3 C 0.0361(4) 1.2018(3) 0.7000(2) 0.0512(8) Uani 1 1 d .
H3 H -0.0074 1.2875 0.6922 0.061 Uiso 1 1 calc R
C4 C 0.0633(4) 1.1329(2) 0.8066(2) 0.0475(7) Uani 1 1 d .
H4 H 0.0395 1.1701 0.8709 0.057 Uiso 1 1 calc R
C5 C 0.1272(4) 1.0071(2) 0.8123(2) 0.0393(6) Uani 1 1 d .
C6 C 0.1627(3) 0.9488(2) 0.7182(2) 0.0366(6) Uani 1 1 d .
C7 C 0.2452(3) 0.6963(2) 0.7312(2) 0.0357(6) Uani 1 1 d .
C8 C 0.2814(4) 0.6784(2) 0.6125(2) 0.0372(6) Uani 1 1 d .
C9 C 0.3955(4) 0.7654(3) 0.5206(2) 0.0474(7) Uani 1 1 d .
H9 H 0.4464 0.8399 0.5334 0.057 Uiso 1 1 calc R
C10 C 0.4337(4) 0.7419(3) 0.4108(2) 0.0586(8) Uani 1 1 d .
H10 H 0.5091 0.8010 0.3500 0.070 Uiso 1 1 calc R
C11 C 0.3607(5) 0.6315(3) 0.3909(3) 0.0662(9) Uani 1 1 d .
H11 H 0.3857 0.6162 0.3166 0.079 Uiso 1 1 calc R
C12 C 0.2505(4) 0.5436(3) 0.4810(3) 0.0609(9) Uani 1 1 d .
H12 H 0.2027 0.4681 0.4679 0.073 Uiso 1 1 calc R
C13 C 0.2108(4) 0.5673(3) 0.5908(2) 0.0504(7) Uani 1 1 d .
H13 H 0.1354 0.5076 0.6512 0.060 Uiso 1 1 calc R
C14 C 0.2453(3) 0.6105(2) 0.8338(2) 0.0358(6) Uani 1 1 d .
C15 C 0.2147(4) 0.6741(2) 0.9265(2) 0.0373(6) Uani 1 1 d .
C16 C 0.1946(4) 0.8035(2) 0.8781(2) 0.0383(6) Uani 1 1 d .
C17 C 0.2250(4) 0.5822(2) 1.0333(2) 0.0403(6) Uani 1 1 d .
C18 C 0.2797(4) 0.4690(2) 0.8785(2) 0.0416(7) Uani 1 1 d .
H18A H 0.1845 0.4136 0.8653 0.050 Uiso 1 1 calc R
H18B H 0.4065 0.4437 0.8431 0.050 Uiso 1 1 calc R
C19 C 0.2816(3) 0.3392(2) 1.0786(2) 0.0406(6) Uani 1 1 d .
C20 C 0.2655(4) 0.3267(3) 1.1968(2) 0.0512(7) Uani 1 1 d .
H20 H 0.2398 0.3997 1.2293 0.061 Uiso 1 1 calc R
C21 C 0.2881(4) 0.2053(3) 1.2654(3) 0.0628(9) Uani 1 1 d .
H21 H 0.2781 0.1981 1.3441 0.075 Uiso 1 1 calc R
C22 C 0.3246(4) 0.0958(3) 1.2216(3) 0.0645(9) Uani 1 1 d .
H22 H 0.3393 0.0149 1.2694 0.077 Uiso 1 1 calc R
C23 C 0.3391(4) 0.1073(3) 1.1052(3) 0.0619(9) Uani 1 1 d .
H23 H 0.3618 0.0332 1.0740 0.074 Uiso 1 1 calc R
C24 C 0.3204(4) 0.2276(3) 1.0343(3) 0.0531(8) Uani 1 1 d .
H24 H 0.3340 0.2341 0.9554 0.064 Uiso 1 1 calc R

loop_
_atom_site_aniso_label
_atom_site_aniso_U_11
_atom_site_aniso_U_22
_atom_site_aniso_U_33
_atom_site_aniso_U_23
_atom_site_aniso_U_13
_atom_site_aniso_U_12
O1 0.0569(13) 0.0441(10) 0.0334(11) -0.0134(8) -0.0094(8) 0.0022(8)
O2 0.0828(16) 0.0619(12) 0.0321(11) -0.0160(9) -0.0136(10) 0.0083(10)
N1 0.0382(13) 0.0433(12) 0.0316(13) -0.0101(9) -0.0089(9) -0.0010(9)
N2 0.0462(15) 0.0443(12) 0.0318(12) -0.0087(10) -0.0095(10) 0.0043(10)
C1 0.0478(18) 0.0496(16) 0.0345(16) -0.0105(12) -0.0089(12) 0.0016(13)
C2 0.058(2) 0.0472(16) 0.0420(17) -0.0047(13) -0.0133(14) 0.0010(13)
C3 0.057(2) 0.0437(15) 0.0512(19) -0.0102(14) -0.0090(15) 0.0020(13)
C4 0.0534(19) 0.0451(16) 0.0450(18) -0.0168(13) -0.0052(14) -0.0014(13)
C5 0.0399(17) 0.0440(15) 0.0338(16) -0.0087(12) -0.0070(12) -0.0038(12)
C6 0.0329(15) 0.0402(14) 0.0357(15) -0.0084(11) -0.0048(11) -0.0023(11)
C7 0.0337(16) 0.0406(14) 0.0341(15) -0.0122(11) -0.0058(11) -0.0005(11)
C8 0.0370(16) 0.0445(14) 0.0328(15) -0.0120(11) -0.0107(11) 0.0079(11)
C9 0.0484(19) 0.0541(16) 0.0380(17) -0.0099(13) -0.0067(13) 0.0046(13)
C10 0.054(2) 0.082(2) 0.0351(18) -0.0090(15) -0.0043(14) 0.0167(16)
C11 0.067(2) 0.100(3) 0.043(2) -0.0373(19) -0.0182(17) 0.031(2)
C12 0.068(2) 0.072(2) 0.057(2) -0.0371(17) -0.0223(17) 0.0142(17)
C13 0.062(2) 0.0500(16) 0.0442(18) -0.0153(13) -0.0171(14) 0.0059(14)
C14 0.0329(15) 0.0433(14) 0.0329(15) -0.0118(12) -0.0068(11) 0.0000(11)
C15 0.0365(16) 0.0451(15) 0.0314(15) -0.0113(12) -0.0069(11) 0.0000(11)
C16 0.0428(17) 0.0437(15) 0.0301(15) -0.0127(11) -0.0067(12) -0.0008(12)
C17 0.0373(17) 0.0504(16) 0.0333(16) -0.0110(12) -0.0065(12) 0.0010(12)
C18 0.0421(17) 0.0506(15) 0.0345(16) -0.0152(12) -0.0074(12) 0.0023(12)
C19 0.0292(16) 0.0467(15) 0.0445(17) -0.0063(12) -0.0085(12) -0.0018(11)
C20 0.0488(19) 0.0576(17) 0.0420(18) -0.0026(14) -0.0074(13) 0.0001(14)
C21 0.056(2) 0.076(2) 0.0456(19) 0.0073(16) -0.0096(15) 0.0001(16)
C22 0.052(2) 0.0573(19) 0.071(2) 0.0098(17) -0.0110(17) 0.0035(15)
C23 0.057(2) 0.0521(18) 0.074(2) -0.0079(16) -0.0144(17) 0.0046(15)
C24 0.057(2) 0.0530(17) 0.0499(19) -0.0089(14) -0.0155(14) 0.0057(14)

loop_
_atom_type_symbol
_atom_type_description
_atom_type_scat_dispersion_real
_atom_type_scat_dispersion_imag
_atom_type_scat_source
C C 0.0033 0.0016 'International Tables Vol C Tables 4.2.6.8 and 6.1.1.4'
H H 0.0000 0.0000 'International Tables Vol C Tables 4.2.6.8 and 6.1.1.4'
N N 0.0061 0.0033 'International Tables Vol C Tables 4.2.6.8 and 6.1.1.4'
O O 0.0106 0.0060 'International Tables Vol C Tables 4.2.6.8 and 6.1.1.4'

loop_
_geom_angle_atom_site_label_1
_geom_angle_atom_site_label_2
_geom_angle_atom_site_label_3
_geom_angle
C16 O1 C5 104.72(18)
C6 N1 C7 141.9(2)
C16 N1 C6 107.40(19)
C16 N1 C7 109.84(19)
C17 N2 C18 113.0(2)
C17 N2 C19 127.1(2)
C19 N2 C18 119.92(19)
C6 C1 C2 116.8(2)
C3 C2 C1 122.0(3)
C2 C3 C4 121.2(2)
C5 C4 C3 116.5(2)
C4 C5 O1 125.7(2)
C4 C5 C6 123.1(2)
C6 C5 O1 111.0(2)
C1 C6 N1 134.3(2)
C1 C6 C5 120.4(2)
C5 C6 N1 105.2(2)
N1 C7 C8 124.2(2)
C14 C7 N1 103.9(2)
C14 C7 C8 131.9(2)
C9 C8 C7 122.3(2)
C13 C8 C7 119.3(2)
C13 C8 C9 118.2(2)
C10 C9 C8 120.6(3)
C11 C10 C9 120.2(3)
C10 C11 C12 119.8(3)
C11 C12 C13 120.1(3)
C12 C13 C8 121.0(3)
C7 C14 C15 111.9(2)
C7 C14 C18 139.5(2)
C15 C14 C18 108.5(2)
C14 C15 C17 110.8(2)
C16 C15 C14 105.1(2)
C16 C15 C17 143.9(2)
O1 C16 N1 111.6(2)
O1 C16 C15 139.0(2)
N1 C16 C15 109.3(2)
O2 C17 N2 125.9(2)
O2 C17 C15 128.8(2)
N2 C17 C15 105.3(2)
N2 C18 C14 102.37(18)
C20 C19 N2 122.2(2)
C24 C19 N2 119.7(2)
C24 C19 C20 118.1(2)
C21 C20 C19 119.5(3)
C22 C21 C20 122.2(3)
C21 C22 C23 118.6(3)
C22 C23 C24 120.5(3)
C23 C24 C19 121.1(3)

loop_
_geom_bond_atom_site_label_1
_geom_bond_atom_site_label_2
_geom_bond_distance
O1 C5 1.392(3)
O1 C16 1.359(3)
O2 C17 1.224(3)
N1 C6 1.406(3)
N1 C7 1.411(3)
N1 C16 1.366(3)
N2 C17 1.391(3)
N2 C18 1.481(3)
N2 C19 1.418(3)
C1 C2 1.387(3)
C1 C6 1.383(3)
C2 C3 1.382(4)
C3 C4 1.386(4)
C4 C5 1.369(3)
C5 C6 1.386(3)
C7 C8 1.463(3)
C7 C14 1.364(3)
C8 C9 1.394(3)
C8 C13 1.382(3)
C9 C10 1.378(4)
C10 C11 1.373(4)
C11 C12 1.375(4)
C12 C13 1.379(4)
C14 C15 1.407(3)
C14 C18 1.491(3)
C15 C16 1.366(3)
C15 C17 1.448(3)
C19 C20 1.393(4)
C19 C24 1.387(3)
C20 C21 1.380(4)
C21 C22 1.363(4)
C22 C23 1.374(4)
C23 C24 1.378(4)
